data_2011126
loop_
_publ_author_name
'Wardell, James L'
'Low, John N'
'Glidewell, Christopher'

_publ_section_title
;
 Hydrogen-bonded molecular ladders in
 1,4-bis(4-chlorophenylsulfonyl)-2,5-dimethylbenzene
;
_journal_issue 7
_journal_name_full 'Acta Crystallographica Section C'
_journal_page_first 862
_journal_page_last 864
_journal_paper_doi 10.1107/S0108270100005928
_journal_volume 56
_journal_year 2000
_chemical_formula_moiety 'C20 H16 Cl2 O4 S2'
_chemical_formula_sum 'C20 H16 Cl2 O4 S2'
_chemical_formula_weight 455.35
_chemical_name_systematic
;
1,4-bis(4-chlorophenylsulfonyl)-2,5-dimethylbenzene
;
_space_group_IT_number 2
_symmetry_cell_setting triclinic
_symmetry_space_group_name_Hall '-P 1'
_symmetry_space_group_name_H-M 'P -1'
_cell_angle_alpha 98.6245(17)
_cell_angle_beta 93.561(4)
_cell_angle_gamma 92.174(3)
_cell_formula_units_Z 1
_cell_length_a 5.4859(2)
_cell_length_b 6.9595(4)
_cell_length_c 12.5211(7)
_cell_measurement_reflns_used 2112
_cell_measurement_temperature 150(2)
_cell_measurement_theta_max 27.45
_cell_measurement_theta_min 1.65
_cell_volume 471.19(4)
_computing_cell_refinement 'DENZO (Otwinowski & Minor, 1997)'
_computing_data_collection 'KappaCCD Server Software (Nonius, 1997)'
_computing_data_reduction DENZO
_computing_molecular_graphics 'PLATON (Spek, 1999)'
_computing_publication_material 'SHELXL97 and PRPKAPPA (Ferguson, 1999)'
_computing_structure_refinement 'SHELXL97 (Sheldrick, 1997)'
_computing_structure_solution 'SHELXS97 (Sheldrick, 1997)'
_diffrn_ambient_temperature 150(2)
_diffrn_measured_fraction_theta_full .974
_diffrn_measured_fraction_theta_max .974
_diffrn_measurement_device_type KappaCCD
_diffrn_measurement_method '\f scans and \w scans with \k offsets'
_diffrn_radiation_monochromator graphite
_diffrn_radiation_source 'fine-focus sealed X-ray tube'
_diffrn_radiation_type 'Mo K\a'
_diffrn_radiation_wavelength .71073
_diffrn_reflns_av_R_equivalents .039
_diffrn_reflns_av_sigmaI/netI .059
_diffrn_reflns_limit_h_max 7
_diffrn_reflns_limit_h_min -7
_diffrn_reflns_limit_k_max 8
_diffrn_reflns_limit_k_min -9
_diffrn_reflns_limit_l_max 16
_diffrn_reflns_limit_l_min -16
_diffrn_reflns_number 5965
_diffrn_reflns_theta_full 27.45
_diffrn_reflns_theta_max 27.45
_diffrn_reflns_theta_min 1.65
_diffrn_standards_decay_% negligible
_exptl_absorpt_coefficient_mu .592
_exptl_absorpt_correction_T_max .985
_exptl_absorpt_correction_T_min .943
_exptl_absorpt_correction_type multi-scan
_exptl_absorpt_process_details '(SORTAV; Blessing, 1995, 1997)'
_exptl_crystal_colour colourless
_exptl_crystal_density_diffrn 1.605
_exptl_crystal_density_method 'not measured'
_exptl_crystal_description plate
_exptl_crystal_F_000 234
_exptl_crystal_size_max .10
_exptl_crystal_size_mid .10
_exptl_crystal_size_min .03
_refine_diff_density_max .39
_refine_diff_density_min -.53
_refine_ls_extinction_method none
_refine_ls_goodness_of_fit_ref 1.073
_refine_ls_hydrogen_treatment constr
_refine_ls_matrix_type full
_refine_ls_number_parameters 128
_refine_ls_number_reflns 2112
_refine_ls_number_restraints 0
_refine_ls_restrained_S_all 1.073
_refine_ls_R_factor_all .055
_refine_ls_R_factor_gt .039
_refine_ls_shift/su_max <0.001
_refine_ls_shift/su_mean .000
_refine_ls_structure_factor_coef Fsqd
_refine_ls_weighting_details 'w = 1/[\s^2^(Fo^2^)+(0.0411P)^2^+0.1338P] where P=(Fo^2^+2Fc^2^)/3'
_refine_ls_weighting_scheme calc
_refine_ls_wR_factor_ref .104
_reflns_number_gt 1689
_reflns_number_total 2112
_reflns_threshold_expression I>2\s(I)
_cod_data_source_file gg1006.cif
_cod_data_source_block I
_cod_depositor_comments
;
The following automatic conversions were performed:

'_refine_ls_weighting_scheme' value 'calc w =
1/[\s^2^(Fo^2^)+(0.0411P)^2^+0.1338P] where P=(Fo^2^+2Fc^2^)/3' was
changed to 'calc'. New tag '_refine_ls_weighting_details' was
created. The value of the new tag was set to 'w =
1/[\s^2^(Fo^2^)+(0.0411P)^2^+0.1338P] where P=(Fo^2^+2Fc^2^)/3'.

Automatic conversion script
Id: cif_fix_values 3143 2015-03-26 13:38:13Z robertas 
;
_cod_original_cell_volume 471.18(4)
_cod_original_sg_symbol_H-M P-1
_cod_database_code 2011126
_cod_database_fobs_code 2011126

loop_
_symmetry_equiv_pos_as_xyz
'x, y, z'
'-x, -y, -z'

loop_
_atom_site_label
_atom_site_fract_x
_atom_site_fract_y
_atom_site_fract_z
_atom_site_U_iso_or_equiv
_atom_site_adp_type
_atom_site_calc_flag
_atom_site_refinement_flags
_atom_site_occupancy
_atom_site_disorder_assembly
_atom_site_disorder_group
_atom_site_type_symbol
S1 .85567(9) .33050(7) .32509(4) .01934(17) Uani d . 1 . . S
Cl1 .20835(10) -.31579(8) .02434(5) .03541(19) Uani d . 1 . . Cl
O1 1.0591(2) .2411(2) .37152(12) .0244(3) Uani d . 1 . . O
O2 .9031(3) .4838(2) .26234(12) .0252(3) Uani d . 1 . . O
C1 .3882(4) -.1363(3) .10821(16) .0227(5) Uani d . 1 . . C
C2 .6042(4) -.1866(3) .15770(16) .0235(5) Uani d . 1 . . C
H2 .6548 -.3166 .1451 .028 Uiso calc R 1 . . H
C3 .7455(4) -.0436(3) .22619(17) .0218(4) Uani d . 1 . . C
H3 .8928 -.0755 .2621 .026 Uiso calc R 1 . . H
C4 .6701(4) .1460(3) .24174(16) .0185(4) Uani d . 1 . . C
C5 .4549(4) .1954(3) .19024(17) .0225(5) Uani d . 1 . . C
H5 .4062 .3261 .2012 .027 Uiso calc R 1 . . H
C6 .3121(4) .0531(3) .12291(17) .0246(5) Uani d . 1 . . C
H6 .1642 .0845 .0873 .030 Uiso calc R 1 . . H
C7 .6607(3) .4218(3) .42770(16) .0177(4) Uani d . 1 . . C
C8 .5380(3) .5875(3) .41112(16) .0194(4) Uani d . 1 . . C
H8 .5674 .6454 .3488 .023 Uiso calc R 1 . . H
C9 .3745(3) .6708(3) .48236(16) .0182(4) Uani d . 1 . . C
C91 .2438(4) .8469(3) .45704(18) .0244(5) Uani d . 1 . . C
H91A .0696 .8119 .4399 .037 Uiso calc R 1 . . H
H91B .3134 .8934 .3948 .037 Uiso calc R 1 . . H
H91C .2635 .9499 .5200 .037 Uiso calc R 1 . . H

loop_
_atom_site_aniso_label
_atom_site_aniso_U_11
_atom_site_aniso_U_22
_atom_site_aniso_U_33
_atom_site_aniso_U_12
_atom_site_aniso_U_13
_atom_site_aniso_U_23
S1 .0173(3) .0193(3) .0204(3) .00115(19) .0020(2) -.0005(2)
Cl1 .0337(3) .0341(3) .0332(4) -.0099(2) -.0024(3) -.0071(2)
O1 .0165(7) .0274(8) .0276(8) .0048(6) -.0008(6) -.0008(6)
O2 .0258(8) .0235(7) .0270(8) -.0001(6) .0069(7) .0044(6)
C1 .0248(11) .0245(11) .0168(10) -.0068(9) .0028(9) -.0021(8)
C2 .0301(12) .0198(10) .0205(11) .0023(8) .0043(9) .0013(8)
C3 .0222(11) .0226(10) .0207(11) .0031(8) .0012(9) .0031(8)
C4 .0189(10) .0202(10) .0156(10) -.0001(8) .0026(8) .0003(8)
C5 .0215(11) .0224(10) .0235(11) .0043(8) .0023(9) .0019(8)
C6 .0192(11) .0309(11) .0233(11) .0017(8) .0016(9) .0021(9)
C7 .0156(10) .0176(9) .0187(10) .0007(7) -.0008(8) -.0007(8)
C8 .0201(10) .0191(10) .0189(10) .0000(8) -.0009(8) .0035(8)
C9 .0163(10) .0163(9) .0206(10) .0006(7) -.0019(8) -.0007(8)
C91 .0245(11) .0217(10) .0284(12) .0074(8) .0011(9) .0066(9)

loop_
_atom_type_symbol
_atom_type_description
_atom_type_scat_dispersion_real
_atom_type_scat_dispersion_imag
_atom_type_scat_source
C C .0033 .0016 'International Tables Vol C Tables 4.2.6.8 and 6.1.1.4'
H H .0000 .0000 'International Tables Vol C Tables 4.2.6.8 and 6.1.1.4'
Cl Cl .1484 .1585 'International Tables Vol C Tables 4.2.6.8 and 6.1.1.4'
O O .0106 .0060 'International Tables Vol C Tables 4.2.6.8 and 6.1.1.4'
S S .1246 .1234 'International Tables Vol C Tables 4.2.6.8 and 6.1.1.4'

loop_
_geom_angle_atom_site_label_1
_geom_angle_atom_site_label_2
_geom_angle_atom_site_label_3
_geom_angle_site_symmetry_1
_geom_angle_site_symmetry_3
_geom_angle
_geom_angle_publ_flag
O1 S1 O2 . . 118.67(9) y
O1 S1 C4 . . 108.12(9) y
O2 S1 C4 . . 107.72(9) y
O1 S1 C7 . . 110.17(9) y
O2 S1 C7 . . 107.60(9) y
C4 S1 C7 . . 103.49(9) y
C2 C1 C6 . . 122.01(19) no
C2 C1 Cl1 . . 118.91(16) no
C6 C1 Cl1 . . 119.08(16) no
C1 C2 C3 . . 118.82(18) no
C1 C2 H2 . . 120.6 no
C3 C2 H2 . . 120.6 no
C4 C3 C2 . . 119.53(19) no
C4 C3 H3 . . 120.2 no
C2 C3 H3 . . 120.2 no
C3 C4 C5 . . 121.12(19) no
C3 C4 S1 . . 119.65(16) no
C5 C4 S1 . . 119.21(14) no
C6 C5 C4 . . 119.56(18) no
C6 C5 H5 . . 120.2 no
C4 C5 H5 . . 120.2 no
C5 C6 C1 . . 118.95(19) no
C5 C6 H6 . . 120.5 no
C1 C6 H6 . . 120.5 no
C8 C7 C9 . 2_666 121.76(18) y
C8 C7 S1 . . 115.96(15) y
C9 C7 S1 2_666 . 122.24(14) y
C9 C8 C7 . . 122.29(18) no
C9 C8 H8 . . 118.9 no
C7 C8 H8 . . 118.9 no
C8 C9 C7 . 2_666 115.95(17) y
C7 C9 C91 2_666 . 124.97(18) y
C8 C9 C91 . . 119.06(18) y
C9 C91 H91A . . 109.5 no
C9 C91 H91B . . 109.5 no
H91A C91 H91B . . 109.5 no
C9 C91 H91C . . 109.5 no
H91A C91 H91C . . 109.5 no
H91B C91 H91C . . 109.5 no

loop_
_geom_bond_atom_site_label_1
_geom_bond_atom_site_label_2
_geom_bond_site_symmetry_2
_geom_bond_distance
_geom_bond_publ_flag
S1 O1 . 1.4322(14) y
S1 O2 . 1.4416(14) y
S1 C4 . 1.772(2) y
S1 C7 . 1.782(2) y
Cl1 C1 . 1.738(2) y
C1 C2 . 1.384(3) no
C1 C6 . 1.387(3) no
C2 C3 . 1.389(3) no
C2 H2 . .9500 no
C3 C4 . 1.388(3) no
C4 C5 . 1.389(3) no
C5 C6 . 1.384(3) no
C5 H5 . .9500 no
C6 H6 . .9500 no
C7 C8 . 1.392(3) no
C7 C9 2_666 1.399(3) no
C8 C9 . 1.386(3) no
C8 H8 . .9500 no
C9 C7 2_666 1.399(3) no
C9 C91 . 1.507(3) no
C91 H91A . .9800 no
C91 H91B . .9800 no
C91 H91C . .9800 no

loop_
_geom_hbond_atom_site_label_D
_geom_hbond_atom_site_label_H
_geom_hbond_atom_site_label_A
_geom_hbond_site_symmetry_A
_geom_hbond_distance_DH
_geom_hbond_distance_HA
_geom_hbond_distance_DA
_geom_hbond_angle_DHA
_geom_hbond_publ_flag
C2 H2 O2 1_545 .95 2.54 3.254(3) 132 yes
C3 H3 O1 . .95 2.52 2.910(3) 105 no
C8 H8 O2 . .95 2.42 2.859(2) 108 no

loop_
_geom_torsion_atom_site_label_1
_geom_torsion_atom_site_label_2
_geom_torsion_atom_site_label_3
_geom_torsion_atom_site_label_4
_geom_torsion_site_symmetry_1
_geom_torsion_site_symmetry_4
_geom_torsion
_geom_torsion_publ_flag
C6 C1 C2 C3 . . 1.6(3) no
Cl1 C1 C2 C3 . . -178.89(15) no
C1 C2 C3 C4 . . -1.2(3) no
C2 C3 C4 C5 . . .2(3) no
C2 C3 C4 S1 . . -177.68(15) no
O1 S1 C4 C3 . . -4.3(2) y
O2 S1 C4 C3 . . 125.05(17) no
C7 S1 C4 C3 . . -121.19(17) no
O1 S1 C4 C5 . . 177.70(15) no
O2 S1 C4 C5 . . -52.91(18) no
C7 S1 C4 C5 . . 60.85(17) no
C3 C4 C5 C6 . . .5(3) no
S1 C4 C5 C6 . . 178.43(15) no
C4 C5 C6 C1 . . -.2(3) no
C2 C1 C6 C5 . . -.8(3) no
Cl1 C1 C6 C5 . . 179.62(15) no
O1 S1 C7 C8 . . 148.45(15) no
O2 S1 C7 C8 . . 17.70(17) y
C4 S1 C7 C8 . . -96.15(16) no
O1 S1 C7 C9 . 2_666 -33.78(19) no
O2 S1 C7 C9 . 2_666 -164.53(16) no
C4 S1 C7 C9 . 2_666 81.62(17) no
C9 C7 C8 C9 2_666 . .1(3) no
S1 C7 C8 C9 . . 177.89(15) no
C7 C8 C9 C7 . 2_666 -.1(3) no
C7 C8 C9 C91 . . -178.32(18) no
